data_2008344
loop_
_publ_author_name
'Brunskill, Andrew P. J.'
'Thompson, Hugh W.'
'Lalancette, Roger A.'

_publ_section_title
;
 Santonic acid: catemeric hydrogen bonding in a \g,\e-diketo carboxylic
 acid
;
_journal_issue 4
_journal_name_full 'Acta Crystallographica Section C'
_journal_page_first 566
_journal_page_last 568
_journal_paper_doi 10.1107/S0108270198014231
_journal_volume 55
_journal_year 1999
_chemical_formula_analytical 'C15 H20 O4'
_chemical_formula_moiety 'C15 H20 O4'
_chemical_formula_structural 'C15 H20 O4'
_chemical_formula_sum 'C15 H20 O4'
_chemical_formula_weight 264.31
_chemical_melting_point 446
_chemical_name_common
;
Santonic Acid
;
_chemical_name_systematic
;
(-)-octahydro-\a,3a,5-trimethyl-6,8-dioxo-1,4-methano-
1H-indene-1-acetic acid
;
_space_group_IT_number 19
_symmetry_cell_setting orthorhombic
_symmetry_space_group_name_Hall 'P 2ac 2ab'
_symmetry_space_group_name_H-M 'P 21 21 21'
_audit_creation_method SHELXTL\PC
_cell_angle_alpha 90.00
_cell_angle_beta 90.00
_cell_angle_gamma 90.00
_cell_formula_units_Z 4
_cell_length_a 7.7910(10)
_cell_length_b 11.1980(10)
_cell_length_c 16.986(2)
_cell_measurement_reflns_used 26
_cell_measurement_temperature 293(2)
_cell_measurement_theta_max 14.66
_cell_measurement_theta_min 10.06
_cell_volume 1481.9(3)
_computing_cell_refinement 'XSCANS (Siemens,  1996)'
_computing_data_collection 'XSCANS (Fait, 1991)'
_computing_data_reduction XSCANS
_computing_molecular_graphics SHELXTL/PC
_computing_publication_material SHELXTL/PC
_computing_structure_refinement SHELXTL/PC
_computing_structure_solution 'SHELXTL/PC (Sheldrick, 1994)'
_diffrn_ambient_temperature 293(2)
_diffrn_measurement_device 'Siemens P4'
_diffrn_measurement_method '2\q/\q scans'
_diffrn_radiation_monochromator graphite
_diffrn_radiation_source 'normal-focus sealed tube'
_diffrn_radiation_type MoK\a
_diffrn_radiation_wavelength 0.71073
_diffrn_reflns_av_R_equivalents 0.017
_diffrn_reflns_av_sigmaI/netI 0.040
_diffrn_reflns_limit_h_max 9
_diffrn_reflns_limit_h_min -9
_diffrn_reflns_limit_k_max 13
_diffrn_reflns_limit_k_min 0
_diffrn_reflns_limit_l_max 20
_diffrn_reflns_limit_l_min 0
_diffrn_reflns_number 3373
_diffrn_reflns_theta_max 26.00
_diffrn_reflns_theta_min 2.18
_diffrn_standards_decay_% 'No decay. Variation < 1'
_diffrn_standards_interval_count 97
_diffrn_standards_number 3
_exptl_absorpt_coefficient_mu 0.085
_exptl_absorpt_correction_T_max 0.974
_exptl_absorpt_correction_T_min 0.951
_exptl_absorpt_correction_type 'Face-indexed numerical (Sheldrick, 1994)'
_exptl_crystal_colour colorless
_exptl_crystal_density_diffrn 1.185
_exptl_crystal_density_meas 1.184(2)
_exptl_crystal_density_method 'flotation in p-xylene/CCl~4~'
_exptl_crystal_description trapezoid
_exptl_crystal_F_000 568
_exptl_crystal_size_max 0.75
_exptl_crystal_size_mid 0.55
_exptl_crystal_size_min 0.40
_refine_diff_density_max 0.21
_refine_diff_density_min -0.19
_refine_ls_abs_structure_details '(Flack, 1983)'
_refine_ls_abs_structure_Flack '2(2), using 1220 Friedel pairs'
_refine_ls_extinction_coef 0.015(2)
_refine_ls_extinction_method 'SHELXTL/PC (Sheldrick, 1994)'
_refine_ls_goodness_of_fit_all 1.08
_refine_ls_goodness_of_fit_obs 1.12
_refine_ls_hydrogen_treatment 'For hydrogen treatment, see text'
_refine_ls_matrix_type full
_refine_ls_number_parameters 179
_refine_ls_number_reflns 2907
_refine_ls_number_restraints 0
_refine_ls_restrained_S_all 1.08
_refine_ls_restrained_S_obs 1.12
_refine_ls_R_factor_all 0.077
_refine_ls_R_factor_obs 0.053
_refine_ls_shift/esd_max 0.001
_refine_ls_shift/esd_mean 0.000
_refine_ls_structure_factor_coef Fsqd
_refine_ls_weighting_details 'w = 1/[\s^2^(Fo^2^)+(0.0519P)^2^+0.3413P] where P=(Fo^2^+2Fc^2^)/3'
_refine_ls_weighting_scheme calc
_refine_ls_wR_factor_all 0.135
_refine_ls_wR_factor_obs 0.120
_reflns_number_observed 2174
_reflns_number_total 2908
_reflns_observed_criterion >2sigma(I)
_cod_data_source_file fg1516.cif
_cod_data_source_block I
_cod_depositor_comments
;
The following automatic conversions were performed:
'_symmetry_cell_setting' value 'Orthorhombic' changed to 'orthorhombic'
according to '/home/saulius/struct/CIF-dictionaries/cif_core.dic'
dictionary named 'cif_core.dic' version 2.4.1 from
2010-06-29.

'_geom_bond_publ_flag' value 'Y' changed to 'y' according to
'/home/saulius/struct/CIF-dictionaries/cif_core.dic' dictionary named
'cif_core.dic' version 2.4.1 from 2010-06-29 (4 times).

Automatic conversion script
Id: cif_fix_enum 1527 2010-12-29 10:47:43Z saulius 

The following automatic conversions were performed:

'_chemical_melting_point' value '446K' was changed to '446' - the
value should be numeric and without a unit designator.

Automatic conversion script
Id: cif_fix_values 1646 2011-03-28 12:23:43Z adriana 

The following automatic conversions were performed:

'_chemical_melting_point' value '446K' was changed to '446' - the
value should be numeric and without a unit
designator.

'_symmetry_cell_setting' value 'Orthorhombic' changed to
'orthorhombic' according to
/home/saulius/struct/CIF-dictionaries/cif_core.dic dictionary named
'cif_core.dic' version 2.4.1 from 2010-06-29.

'_geom_bond_publ_flag'
value 'Y' changed to 'y' according to
/home/saulius/struct/CIF-dictionaries/cif_core.dic dictionary named
'cif_core.dic' version 2.4.1 from 2010-06-29 (4
times).

'_geom_angle_publ_flag' value 'Y' changed to 'y' according
to /home/saulius/struct/CIF-dictionaries/cif_core.dic dictionary
named 'cif_core.dic' version 2.4.1 from 2010-06-29 (2 times).

Automatic conversion script
Id: cif_fix_values 1715 2011-07-08 13:25:40Z adriana 

The following automatic conversions were performed:

'_refine_ls_weighting_scheme' value 'calc w =
1/[\s^2^(Fo^2^)+(0.0519P)^2^+0.3413P] where P=(Fo^2^+2Fc^2^)/3' was
changed to 'calc'. New tag '_refine_ls_weighting_details' was
created. The value of the new tag was set to 'w =
1/[\s^2^(Fo^2^)+(0.0519P)^2^+0.3413P] where P=(Fo^2^+2Fc^2^)/3'.

Automatic conversion script
Id: cif_fix_values 3143 2015-03-26 13:38:13Z robertas 
;
_cod_original_sg_symbol_H-M 'P 2~1~ 2~1~ 2~1~'
_cod_database_code 2008344

loop_
_symmetry_equiv_pos_as_xyz
'x, y, z'
'-x+1/2, -y, z+1/2'
'-x, y+1/2, -z+1/2'
'x+1/2, -y+1/2, -z'

loop_
_atom_site_aniso_label
_atom_site_aniso_U_11
_atom_site_aniso_U_22
_atom_site_aniso_U_33
_atom_site_aniso_U_12
_atom_site_aniso_U_13
_atom_site_aniso_U_23
O1 0.0456(10) 0.103(2) 0.082(2) -0.0208(12) 0.0032(11) -0.0358(13)
O2 0.0809(13) 0.0604(12) 0.0605(12) 0.0302(12) 0.0038(11) -0.0031(10)
O3 0.143(3) 0.155(3) 0.082(2) -0.014(3) 0.057(2) -0.013(2)
O4 0.098(2) 0.130(2) 0.086(2) 0.004(2) 0.017(2) -0.043(2)
C1 0.057(2) 0.0471(14) 0.0473(14) 0.0058(13) 0.0076(13) -0.0003(12)
C2 0.079(2) 0.058(2) 0.077(2) -0.009(2) 0.024(2) 0.007(2)
C3 0.055(2) 0.079(2) 0.081(2) -0.020(2) 0.011(2) -0.005(2)
C3A 0.0337(11) 0.060(2) 0.053(2) -0.0052(12) -0.0011(12) 0.0008(12)
C4 0.0433(13) 0.0446(13) 0.0425(13) -0.0058(11) -0.0040(11) -0.0066(11)
C5 0.0372(11) 0.0512(14) 0.0430(13) -0.0021(11) -0.0005(11) 0.0005(12)
C6 0.0432(14) 0.0433(13) 0.057(2) -0.0036(12) 0.0024(13) -0.0097(12)
C7 0.0530(15) 0.0476(14) 0.059(2) 0.0006(14) 0.0061(13) -0.0143(12)
C7A 0.0365(12) 0.0481(14) 0.0499(15) 0.0050(12) 0.0107(11) -0.0070(11)
C8 0.0521(14) 0.0371(13) 0.0470(14) 0.0033(12) 0.0041(12) -0.0082(11)
C9 0.082(2) 0.086(2) 0.044(2) 0.027(2) 0.005(2) 0.001(2)
C10 0.102(3) 0.094(3) 0.045(2) 0.013(3) -0.001(2) 0.005(2)
C11 0.170(5) 0.122(3) 0.073(2) 0.067(4) 0.011(3) 0.025(2)
C12 0.0452(15) 0.099(2) 0.077(2) 0.018(2) 0.000(2) 0.015(2)
C13 0.0526(15) 0.078(2) 0.055(2) -0.0047(15) 0.0092(14) -0.0156(14)

loop_
_atom_site_label
_atom_site_fract_x
_atom_site_fract_y
_atom_site_fract_z
_atom_site_U_iso_or_equiv
_atom_site_thermal_displace_type
_atom_site_calc_flag
_atom_site_refinement_flags
_atom_site_occupancy
_atom_site_disorder_group
_atom_site_type_symbol
O1 0.2071(2) 0.7340(2) 0.81767(13) 0.0769(7) Uani d . 1 . O
O2 0.0691(3) 0.4046(2) 0.82870(12) 0.0673(6) Uani d . 1 . O
O3 -0.2967(5) 0.5172(3) 1.0729(2) 0.1266(12) Uani d . 1 . O
O4 -0.1059(4) 0.6600(3) 1.0640(2) 0.1044(10) Uani d . 1 . O
H4 -0.173(4) 0.693(2) 1.102(2) 0.157 Uiso calc R 1 . H
C1 -0.1563(4) 0.5087(2) 0.9021(2) 0.0505(7) Uani d . 1 . C
C2 -0.3258(4) 0.4369(3) 0.8916(2) 0.0713(9) Uani d . 1 . C
C3 -0.4104(4) 0.4927(3) 0.8199(2) 0.0716(9) Uani d . 1 . C
C3A -0.2896(3) 0.5951(2) 0.7962(2) 0.0487(6) Uani d . 1 . C
C4 -0.1263(3) 0.5382(2) 0.76030(15) 0.0435(6) Uani d . 1 . C
C5 0.0064(3) 0.6336(2) 0.73590(15) 0.0438(6) Uani d . 1 . C
C6 0.0596(3) 0.7013(2) 0.8083(2) 0.0480(6) Uani d . 1 . C
C7 -0.0771(3) 0.7291(2) 0.8682(2) 0.0533(7) Uani d . 1 . C
C7A -0.2163(3) 0.6340(2) 0.87605(15) 0.0449(6) Uani d . 1 . C
C8 -0.0527(3) 0.4716(2) 0.83035(15) 0.0454(6) Uani d . 1 . C
C9 -0.0622(5) 0.4944(3) 0.9807(2) 0.0706(9) Uani d . 1 . C
C10 -0.1674(6) 0.5574(4) 1.0445(2) 0.0802(11) Uani d . 1 . C
C11 -0.0373(7) 0.3639(4) 1.0054(2) 0.122(2) Uani d . 1 . C
C12 -0.3756(4) 0.6894(3) 0.7458(2) 0.0738(9) Uani d . 1 . C
C13 0.1560(4) 0.5844(3) 0.6884(2) 0.0620(8) Uani d . 1 . C
H2A -0.3021 0.3530 0.8827 0.077(4) Uiso calc R 1 . H
H2B -0.3985 0.4447 0.9377 0.077(4) Uiso calc R 1 . H
H3A -0.5236 0.5230 0.8328 0.077(4) Uiso calc R 1 . H
H3B -0.4210 0.4349 0.7776 0.077(4) Uiso calc R 1 . H
H4A -0.1539 0.4842 0.7167 0.052(4) Uiso calc R 1 . H
H5A -0.0538 0.6905 0.7018 0.052(4) Uiso calc R 1 . H
H7A -0.1310 0.8042 0.8541 0.077(4) Uiso calc R 1 . H
H7B -0.0228 0.7398 0.9191 0.077(4) Uiso calc R 1 . H
H7AA -0.3085 0.6625 0.9105 0.052(4) Uiso calc R 1 . H
H9A 0.0505 0.5329 0.9769 0.052(4) Uiso calc R 1 . H
H11A 0.037(4) 0.3604(5) 1.0503(13) 0.183 Uiso calc R 1 . H
H11B 0.013(4) 0.3199(8) 0.9627(8) 0.183 Uiso calc R 1 . H
H11C -0.1464(9) 0.3296(10) 1.019(2) 0.183 Uiso calc R 1 . H
H12A -0.403(3) 0.6561(7) 0.6953(6) 0.111 Uiso calc R 1 . H
H12B -0.2992(13) 0.7558(10) 0.7390(12) 0.111 Uiso calc R 1 . H
H12C -0.4789(18) 0.7160(16) 0.7712(7) 0.111 Uiso calc R 1 . H
H13A 0.1135(4) 0.5484(17) 0.6410(6) 0.093 Uiso calc R 1 . H
H13B 0.2158(16) 0.5255(14) 0.7190(5) 0.093 Uiso calc R 1 . H
H13C 0.2331(14) 0.6482(4) 0.6753(10) 0.093 Uiso calc R 1 . H

loop_
_atom_type_symbol
_atom_type_description
_atom_type_scat_dispersion_real
_atom_type_scat_dispersion_imag
_atom_type_scat_source
C C 0.0033 0.0016 'International Tables Vol C Tables 4.2.6.8 and 6.1.1.4'
H H 0.0000 0.0000 'International Tables Vol C Tables 4.2.6.8 and 6.1.1.4'
O O 0.0106 0.0060 'International Tables Vol C Tables 4.2.6.8 and 6.1.1.4'

loop_
_geom_angle_atom_site_label_1
_geom_angle_atom_site_label_2
_geom_angle_atom_site_label_3
_geom_angle
_geom_angle_publ_flag
C8 C1 C9 114.6(2) ?
C8 C1 C7A 100.3(2) ?
C9 C1 C7A 119.3(2) ?
C8 C1 C2 102.6(2) ?
C9 C1 C2 116.9(3) ?
C7A C1 C2 100.4(2) ?
C3 C2 C1 104.4(2) ?
C2 C3 C3A 104.5(2) ?
C12 C3A C7A 117.8(2) ?
C12 C3A C3 113.3(2) ?
C7A C3A C3 102.1(2) ?
C12 C3A C4 115.3(2) ?
C7A C3A C4 99.2(2) ?
C3 C3A C4 107.4(2) ?
C8 C4 C5 107.3(2) ?
C8 C4 C3A 101.8(2) ?
C5 C4 C3A 111.8(2) ?
C6 C5 C13 113.9(2) ?
C6 C5 C4 108.3(2) ?
C13 C5 C4 113.9(2) ?
O1 C6 C5 121.3(2) ?
O1 C6 C7 121.2(2) ?
C5 C6 C7 117.5(2) ?
C6 C7 C7A 114.7(2) ?
C7 C7A C3A 112.7(2) ?
C7 C7A C1 116.4(2) ?
C3A C7A C1 96.2(2) ?
O2 C8 C4 125.7(2) ?
O2 C8 C1 127.2(2) ?
C4 C8 C1 107.1(2) ?
C10 C9 C1 108.2(3) ?
C10 C9 C11 108.3(3) ?
C1 C9 C11 113.5(3) ?
O3 C10 O4 122.8(4) ?
O3 C10 C9 124.0(4) y
O4 C10 C9 113.2(4) y

loop_
_geom_bond_atom_site_label_1
_geom_bond_atom_site_label_2
_geom_bond_site_symmetry_2
_geom_bond_distance
_geom_bond_publ_flag
O1 C6 . 1.216(3) y
O2 C8 . 1.210(3) y
O3 C10 . 1.205(5) y
O4 C10 . 1.288(5) y
O4 H4 . 0.91(6) ?
C1 C8 . 1.520(4) ?
C1 C9 . 1.532(4) ?
C1 C7A . 1.544(4) ?
C1 C2 . 1.556(4) ?
C2 C3 . 1.520(5) ?
C3 C3A . 1.537(4) ?
C3A C12 . 1.516(4) ?
C3A C7A . 1.535(4) ?
C3A C4 . 1.548(3) ?
C4 C8 . 1.517(4) ?
C4 C5 . 1.543(3) ?
C5 C6 . 1.503(3) ?
C5 C13 . 1.521(4) ?
C6 C7 . 1.505(4) ?
C7 C7A . 1.525(4) ?
C9 C10 . 1.531(5) ?
C9 C11 . 1.533(6) ?

loop_
_geom_torsion_atom_site_label_1
_geom_torsion_atom_site_label_2
_geom_torsion_atom_site_label_3
_geom_torsion_atom_site_label_4
_geom_torsion
C8 C1 C2 C3 -68.0(3)
C9 C1 C2 C3 165.8(3)
C7A C1 C2 C3 35.1(3)
C1 C2 C3 C3A -2.3(3)
C2 C3 C3A C12 -159.4(3)
C2 C3 C3A C7A -31.7(3)
C2 C3 C3A C4 72.0(3)
C12 C3A C4 C8 168.0(2)
C7A C3A C4 C8 41.3(2)
C3 C3A C4 C8 -64.5(3)
C12 C3A C4 C5 53.7(3)
C7A C3A C4 C5 -73.0(2)
C3 C3A C4 C5 -178.8(2)
C8 C4 C5 C6 -49.2(3)
C3A C4 C5 C6 61.6(3)
C8 C4 C5 C13 78.6(3)
C3A C4 C5 C13 -170.6(2)
C13 C5 C6 O1 14.6(4)
C4 C5 C6 O1 142.4(3)
C13 C5 C6 C7 -166.5(2)
C4 C5 C6 C7 -38.7(3)
O1 C6 C7 C7A -147.3(3)
C5 C6 C7 C7A 33.8(3)
C6 C7 C7A C3A -48.7(3)
C6 C7 C7A C1 61.1(3)
C12 C3A C7A C7 -60.6(3)
C3 C3A C7A C7 174.6(2)
C4 C3A C7A C7 64.5(2)
C12 C3A C7A C1 177.4(2)
C3 C3A C7A C1 52.6(2)
C4 C3A C7A C1 -57.5(2)
C8 C1 C7A C7 -67.6(3)
C9 C1 C7A C7 58.4(3)
C2 C1 C7A C7 -172.5(2)
C8 C1 C7A C3A 51.6(2)
C9 C1 C7A C3A 177.6(2)
C2 C1 C7A C3A -53.4(2)
C5 C4 C8 O2 -69.1(3)
C3A C4 C8 O2 173.3(2)
C5 C4 C8 C1 108.8(2)
C3A C4 C8 C1 -8.7(3)
C9 C1 C8 O2 21.9(4)
C7A C1 C8 O2 151.0(3)
C2 C1 C8 O2 -105.8(3)
C9 C1 C8 C4 -156.0(2)
C7A C1 C8 C4 -26.8(3)
C2 C1 C8 C4 76.3(3)
C8 C1 C9 C10 169.0(3)
C7A C1 C9 C10 50.1(4)
C2 C1 C9 C10 -71.0(4)
C8 C1 C9 C11 -70.8(4)
C7A C1 C9 C11 170.3(3)
C2 C1 C9 C11 49.2(4)
C1 C9 C10 O3 76.4(4)
C11 C9 C10 O3 -47.1(5)
C1 C9 C10 O4 -102.3(4)
C11 C9 C10 O4 134.3(4)

loop_
_cod_related_entry_id
_cod_related_entry_database
_cod_related_entry_code
1 ChemSpider 21183136
